data_4021087
loop_
_publ_author_name
'Gary A. Molander'
'Jason P. Burke'
'Patrick J. Carroll'

_publ_section_title
;
 Synthesis and Application of Chiral Cyclopropane-Based Ligands
 in Palladium-Catalyzed Allylic Alkylation
;
_journal_name_full 'Journal of Organic Chemistry'
_journal_page_first 8062
_journal_page_last 8069
_journal_paper_doi 10.1021/jo048782s
_journal_volume 69
_journal_year 2004
_chemical_formula_sum 'C19 H23 Cl2 P Pd S'
_chemical_formula_weight 491.70
_space_group_IT_number 14
_symmetry_cell_setting monoclinic
_symmetry_space_group_name_Hall '-P 2yn'
_symmetry_space_group_name_H-M 'P 1 21/n 1'
_cell_angle_alpha 90.00
_cell_angle_beta 93.7400(10)
_cell_angle_gamma 90.00
_cell_formula_units_Z 4
_cell_length_a 8.7172(5)
_cell_length_b 15.4100(9)
_cell_length_c 15.2540(10)
_cell_measurement_temperature 143(1)
_cell_volume 2044.7(2)
_diffrn_ambient_temperature 143(1)
_exptl_crystal_density_diffrn 1.597
_cod_original_sg_symbol_H-M 'P 21/n'
_cod_database_code 4021087

loop_
_symmetry_equiv_pos_as_xyz
'x, y, z'
'-x+1/2, y+1/2, -z+1/2'
'-x, -y, -z'
'x-1/2, -y-1/2, z-1/2'

loop_
_atom_site_label
_atom_site_type_symbol
_atom_site_fract_x
_atom_site_fract_y
_atom_site_fract_z
_atom_site_U_iso_or_equiv
_atom_site_adp_type
_atom_site_occupancy
_atom_site_symmetry_multiplicity
_atom_site_calc_flag
_atom_site_refinement_flags
_atom_site_disorder_assembly
_atom_site_disorder_group
Pd1 Pd 0.139429(18) 0.337492(11) 0.710477(11) 0.01990(7) Uani 1 1 d . . .
P1 P 0.33731(7) 0.34056(4) 0.62475(4) 0.01984(13) Uani 1 1 d . . .
S1 S 0.28231(6) 0.37278(4) 0.83634(4) 0.02429(13) Uani 1 1 d . . .
Cl1 Cl -0.01429(7) 0.28713(4) 0.59235(4) 0.03400(15) Uani 1 1 d . . .
Cl2 Cl -0.07395(7) 0.34877(4) 0.79796(4) 0.03489(16) Uani 1 1 d . . .
C1 C 0.4823(3) 0.41780(16) 0.65949(16) 0.0259(5) Uani 1 1 d . . .
H1 H 0.5603 0.4276 0.6171 0.034 Uiso 1 1 calc R . .
C2 C 0.4421(3) 0.49758(16) 0.71168(18) 0.0327(6) Uani 1 1 d . . .
H2A H 0.4914 0.5519 0.6981 0.044 Uiso 1 1 calc R . .
H2B H 0.3373 0.5031 0.7289 0.044 Uiso 1 1 calc R . .
C3 C 0.5397(3) 0.42790(16) 0.75406(16) 0.0267(5) Uani 1 1 d . . .
H3 H 0.6486 0.4438 0.7609 0.036 Uiso 1 1 calc R . .
C4 C 0.4908(3) 0.36970(16) 0.82738(16) 0.0258(5) Uani 1 1 d . . .
H4 H 0.5223 0.3099 0.8159 0.034 Uiso 1 1 calc R . .
C5 C 0.5679(3) 0.3996(2) 0.91472(18) 0.0431(7) Uani 1 1 d . . .
H5A H 0.6774 0.3945 0.9130 0.065 Uiso 1 1 calc R . .
H5B H 0.5335 0.3640 0.9613 0.065 Uiso 1 1 calc R . .
H5C H 0.5413 0.4590 0.9250 0.065 Uiso 1 1 calc R . .
C6 C 0.2551(3) 0.2783(2) 0.90481(18) 0.0414(7) Uani 1 1 d . . .
H6A H 0.3231 0.2835 0.9575 0.055 Uiso 1 1 calc R . .
H6B H 0.1505 0.2790 0.9229 0.055 Uiso 1 1 calc R . .
C7 C 0.2836(4) 0.1916(2) 0.8631(3) 0.0619(10) Uani 1 1 d . . .
H7A H 0.2172 0.1853 0.8107 0.093 Uiso 1 1 calc R . .
H7B H 0.2628 0.1460 0.9036 0.093 Uiso 1 1 calc R . .
H7C H 0.3888 0.1881 0.8484 0.093 Uiso 1 1 calc R . .
C8 C 0.4327(3) 0.23686(15) 0.61760(14) 0.0231(5) Uani 1 1 d . . .
C9 C 0.5920(3) 0.22938(17) 0.62594(16) 0.0297(5) Uani 1 1 d . . .
H9 H 0.6529 0.2784 0.6360 0.039 Uiso 1 1 calc R . .
C10 C 0.6596(3) 0.14834(18) 0.61908(19) 0.0378(6) Uani 1 1 d . . .
H10 H 0.7661 0.1433 0.6246 0.050 Uiso 1 1 calc R . .
C11 C 0.5709(3) 0.07559(18) 0.60420(18) 0.0386(6) Uani 1 1 d . . .
H11 H 0.6172 0.0216 0.5995 0.051 Uiso 1 1 calc R . .
C12 C 0.4126(3) 0.08283(18) 0.59622(19) 0.0402(7) Uani 1 1 d . . .
H12 H 0.3526 0.0335 0.5860 0.053 Uiso 1 1 calc R . .
C13 C 0.3434(3) 0.16250(16) 0.60330(19) 0.0334(6) Uani 1 1 d . . .
H13 H 0.2367 0.1668 0.5985 0.044 Uiso 1 1 calc R . .
C14 C 0.2813(3) 0.37515(16) 0.51362(15) 0.0242(5) Uani 1 1 d . . .
C15 C 0.3005(3) 0.32382(17) 0.44077(16) 0.0285(5) Uani 1 1 d . . .
H15 H 0.3476 0.2699 0.4473 0.038 Uiso 1 1 calc R . .
C16 C 0.2492(3) 0.35312(19) 0.35767(17) 0.0354(6) Uani 1 1 d . . .
H16 H 0.2619 0.3185 0.3087 0.047 Uiso 1 1 calc R . .
C17 C 0.1795(3) 0.43344(19) 0.34761(17) 0.0355(6) Uani 1 1 d . . .
H17 H 0.1440 0.4524 0.2921 0.047 Uiso 1 1 calc R . .
C18 C 0.1627(3) 0.48541(19) 0.41981(18) 0.0375(6) Uani 1 1 d . . .
H18 H 0.1180 0.5400 0.4128 0.050 Uiso 1 1 calc R . .
C19 C 0.2123(3) 0.45650(17) 0.50277(17) 0.0323(6) Uani 1 1 d . . .
H19 H 0.1996 0.4914 0.5515 0.043 Uiso 1 1 calc R . .

loop_
_atom_site_aniso_label
_atom_site_aniso_U_11
_atom_site_aniso_U_22
_atom_site_aniso_U_33
_atom_site_aniso_U_23
_atom_site_aniso_U_13
_atom_site_aniso_U_12
Pd1 0.01471(10) 0.02265(11) 0.02233(11) 0.00124(7) 0.00109(7) -0.00037(6)
P1 0.0167(3) 0.0217(3) 0.0212(3) 0.0004(2) 0.0019(2) -0.0008(2)
S1 0.0211(3) 0.0284(3) 0.0233(3) -0.0022(2) 0.0009(2) 0.0008(2)
Cl1 0.0224(3) 0.0452(4) 0.0336(3) -0.0053(3) -0.0048(2) -0.0072(3)
Cl2 0.0207(3) 0.0473(4) 0.0378(4) 0.0039(3) 0.0106(3) 0.0026(3)
C1 0.0193(11) 0.0284(13) 0.0299(12) 0.0015(10) 0.0013(9) -0.0047(9)
C2 0.0286(12) 0.0234(13) 0.0458(15) 0.0003(11) -0.0005(11) -0.0043(10)
C3 0.0177(11) 0.0269(13) 0.0351(13) -0.0022(11) -0.0016(9) -0.0043(9)
C4 0.0201(11) 0.0290(13) 0.0277(12) -0.0020(10) -0.0019(9) 0.0018(10)
C5 0.0293(14) 0.067(2) 0.0320(14) -0.0048(14) -0.0065(11) -0.0065(14)
C6 0.0349(15) 0.0571(19) 0.0313(14) 0.0173(13) -0.0042(11) -0.0100(13)
C7 0.071(2) 0.0360(17) 0.077(2) 0.0207(18) -0.0091(19) -0.0114(17)
C8 0.0251(11) 0.0239(12) 0.0204(11) 0.0023(9) 0.0022(9) 0.0022(9)
C9 0.0228(12) 0.0330(14) 0.0337(13) -0.0001(11) 0.0050(10) 0.0005(10)
C10 0.0317(14) 0.0423(16) 0.0400(16) 0.0045(13) 0.0075(12) 0.0115(12)
C11 0.0495(17) 0.0301(14) 0.0368(15) 0.0043(12) 0.0072(12) 0.0146(13)
C12 0.0482(17) 0.0244(14) 0.0476(17) -0.0011(12) 0.0006(13) -0.0007(12)
C13 0.0289(14) 0.0294(14) 0.0417(16) -0.0014(11) 0.0000(12) -0.0003(10)
C14 0.0189(11) 0.0279(13) 0.0258(12) 0.0035(10) 0.0026(9) -0.0023(9)
C15 0.0297(13) 0.0302(13) 0.0259(13) 0.0017(10) 0.0047(10) 0.0008(10)
C16 0.0376(15) 0.0446(16) 0.0240(13) 0.0017(12) 0.0019(11) -0.0049(12)
C17 0.0310(13) 0.0461(16) 0.0292(13) 0.0138(12) 0.0004(11) -0.0050(12)
C18 0.0317(14) 0.0363(15) 0.0445(16) 0.0150(13) 0.0026(12) 0.0046(12)
C19 0.0337(13) 0.0311(14) 0.0323(14) 0.0029(11) 0.0033(11) 0.0033(11)

loop_
_geom_bond_atom_site_label_1
_geom_bond_atom_site_label_2
_geom_bond_distance
_geom_bond_site_symmetry_2
_geom_bond_publ_flag
Pd1 P1 2.2320(6) . ?
Pd1 S1 2.2849(6) . ?
Pd1 Cl1 2.3086(6) . ?
Pd1 Cl2 2.3653(6) . ?
P1 C1 1.791(2) . ?
P1 C8 1.808(2) . ?
P1 C14 1.813(2) . ?
S1 C6 1.817(3) . ?
S1 C4 1.832(2) . ?
C1 C3 1.504(3) . ?
C1 C2 1.518(4) . ?
C2 C3 1.491(3) . ?
C3 C4 1.516(3) . ?
C4 C5 1.524(3) . ?
C6 C7 1.508(5) . ?
C8 C9 1.391(3) . ?
C8 C13 1.395(3) . ?
C9 C10 1.387(4) . ?
C10 C11 1.372(4) . ?
C11 C12 1.382(4) . ?
C12 C13 1.375(4) . ?
C14 C15 1.383(3) . ?
C14 C19 1.395(3) . ?
C15 C16 1.392(4) . ?
C16 C17 1.383(4) . ?
C17 C18 1.377(4) . ?
C18 C19 1.384(4) . ?
